data_7135560
loop_
_publ_author_name
'Wada, Kaito'
'Tanioka, Yuma'
'Mori, Shigeki'
'Uno, Hidemitsu'
'Takase, Masayoshi'

_publ_section_title
;
 &#x3c0;-Stacked dimerization of an antiaromatic homoHPHAC monocation.
;
_journal_issue 25
_journal_name_full 'Chemical communications (Cambridge, England)'
_journal_page_first 6716
_journal_page_last 6720
_journal_paper_doi 10.1039/d5cc07392h
_journal_volume 62
_journal_year 2026
_chemical_formula_moiety 'C51 H53 N6, 1(F6 Sb)'
_chemical_formula_sum 'C51 H53 F6 N6 Sb'
_chemical_formula_weight 985.74
_space_group_crystal_system triclinic
_space_group_IT_number 2
_space_group_name_Hall '-P 1'
_space_group_name_H-M_alt 'P -1'
_atom_sites_solution_hydrogens mixed
_atom_sites_solution_primary dual
_audit_creation_date 2026-02-12
_audit_creation_method
;
Olex2 1.5
(compiled 2025.07.13 svn.rb7424aed for OlexSys, GUI svn.r7314)
;
_audit_update_record
;
2026-02-13 deposited with the CCDC.	2026-03-04 downloaded from the CCDC.
;
_cell_angle_alpha 98.437(2)
_cell_angle_beta 93.659(3)
_cell_angle_gamma 92.019(3)
_cell_formula_units_Z 2
_cell_length_a 11.0231(5)
_cell_length_b 12.6110(4)
_cell_length_c 15.2281(4)
_cell_measurement_reflns_used 25029
_cell_measurement_temperature 100
_cell_measurement_theta_max 30.7580
_cell_measurement_theta_min 1.9640
_cell_volume 2087.58(13)
_computing_cell_refinement 'CrysAlisPro 1.171.44.85 (Rigaku OD, 2024)'
_computing_data_collection 'CrystalClear-SM Expert 2.1 b46 (Rigaku, 2016)'
_computing_data_reduction 'CrysAlisPro 1.171.44.85 (Rigaku OD, 2024)'
_computing_molecular_graphics 'Olex2 1.5 (Dolomanov et al., 2009)'
_computing_publication_material 'Olex2 1.5 (Dolomanov et al., 2009)'
_computing_structure_refinement 'SHELXL-2018/3 (Sheldrick, 2018)'
_computing_structure_solution 'SHELXT 2018/2 (Sheldrick, 2018)'
_diffrn_ambient_temperature 100
_diffrn_detector CCD
_diffrn_detector_area_resol_mean 7.111
_diffrn_detector_type 'Rigaku Saturn724+ area detector'
_diffrn_measured_fraction_theta_full 1.000
_diffrn_measured_fraction_theta_max 0.898
_diffrn_measurement_details
;
List of Runs (angles in degrees, time in seconds):

  # Type    Start    End  Width  t~exp~   \w     \q     \k     \f   Frames
#--------------------------------------------------------------------------
  1  \w   -105.00  75.00   0.50    1.00    --  -15.00  45.00   0.00  360
  2  \w   -105.00  75.00   0.50    1.00    --  -15.00  45.00  90.00  360
  3  \w   -105.00  75.00   0.50    1.00    --  -15.00  45.00 180.00  360
  4  \w   -105.00  75.00   0.50    1.00    --  -15.00  45.00 270.00  360
;
_diffrn_measurement_device 'AFC11 SATURN724+ Right'
_diffrn_measurement_device_type 'Rigaku Varimax with Saturn'
_diffrn_measurement_method '\w scans'
_diffrn_orient_matrix_type 'CrysAlisPro convention (1999,Acta A55,543-557)'
_diffrn_orient_matrix_UB_11 -0.0106540000
_diffrn_orient_matrix_UB_12 -0.0536698000
_diffrn_orient_matrix_UB_13 0.0074075000
_diffrn_orient_matrix_UB_21 -0.0135756000
_diffrn_orient_matrix_UB_22 0.0187978000
_diffrn_orient_matrix_UB_23 0.0443488000
_diffrn_orient_matrix_UB_31 -0.0621940000
_diffrn_orient_matrix_UB_32 0.0024226000
_diffrn_orient_matrix_UB_33 -0.0143675000
_diffrn_radiation_collimation 0.3
_diffrn_radiation_monochromator 'multi-layer mirror optics'
_diffrn_radiation_probe x-ray
_diffrn_radiation_type 'Mo K\a'
_diffrn_radiation_wavelength 0.71073
_diffrn_reflns_av_R_equivalents 0.0621
_diffrn_reflns_av_unetI/netI 0.0552
_diffrn_reflns_Laue_measured_fraction_full 1.000
_diffrn_reflns_Laue_measured_fraction_max 0.898
_diffrn_reflns_limit_h_max 15
_diffrn_reflns_limit_h_min -15
_diffrn_reflns_limit_k_max 17
_diffrn_reflns_limit_k_min -18
_diffrn_reflns_limit_l_max 21
_diffrn_reflns_limit_l_min -20
_diffrn_reflns_number 44460
_diffrn_reflns_point_group_measured_fraction_full 1.000
_diffrn_reflns_point_group_measured_fraction_max 0.898
_diffrn_reflns_theta_full 25.242
_diffrn_reflns_theta_max 30.899
_diffrn_reflns_theta_min 1.634
_diffrn_source 'rotating anode X-ray generator'
_diffrn_source_current 24.0
_diffrn_source_power 1.2
_diffrn_source_target Mo
_diffrn_source_type 'MicroMax 007'
_diffrn_source_voltage 50.0
_exptl_absorpt_coefficient_mu 0.734
_exptl_absorpt_correction_T_max 1.00000
_exptl_absorpt_correction_T_min 0.91982
_exptl_absorpt_correction_type multi-scan
_exptl_absorpt_process_details
;
CrysAlisPro 1.171.44.85 (Rigaku Oxford Diffraction, 2024)
Empirical absorption correction using spherical harmonics,
implemented in SCALE3 ABSPACK scaling algorithm.
;
_exptl_crystal_colour brown
_exptl_crystal_colour_primary brown
_exptl_crystal_density_diffrn 1.568
_exptl_crystal_density_method 'not measured'
_exptl_crystal_description block
_exptl_crystal_F_000 1012
_exptl_crystal_size_max 0.16
_exptl_crystal_size_mid 0.04
_exptl_crystal_size_min 0.03
_refine_diff_density_max 0.786
_refine_diff_density_min -0.597
_refine_diff_density_rms 0.099
_refine_ls_extinction_coef 0.0173(9)
_refine_ls_extinction_expression Fc^*^=kFc[1+0.001xFc^2^\l^3^/sin(2\q)]^-1/4^
_refine_ls_extinction_method 'SHELXL-2025/1 (Sheldrick 2025)'
_refine_ls_goodness_of_fit_ref 1.033
_refine_ls_hydrogen_treatment mixed
_refine_ls_matrix_type full
_refine_ls_number_parameters 786
_refine_ls_number_reflns 11821
_refine_ls_number_restraints 1081
_refine_ls_restrained_S_all 1.034
_refine_ls_R_factor_all 0.0768
_refine_ls_R_factor_gt 0.0522
_refine_ls_shift/su_max 0.002
_refine_ls_shift/su_mean 0.000
_refine_ls_structure_factor_coef Fsqd
_refine_ls_weighting_details 'w=1/[\s^2^(Fo^2^)+(0.0556P)^2^+1.5181P] where P=(Fo^2^+2Fc^2^)/3'
_refine_ls_weighting_scheme calc
_refine_ls_wR_factor_gt 0.1131
_refine_ls_wR_factor_ref 0.1243
_reflns_Friedel_coverage 0.000
_reflns_number_gt 8838
_reflns_number_total 11821
_reflns_threshold_expression 'I > 2\s(I)'
_cod_data_source_file d5cc07392h2.cif
_cod_data_source_block wada_autored
_cod_depositor_comments 'Adding full bibliography for 7135560.cif.'
_cod_database_code 7135560
_shelx_shelxl_version_number 2025/1
_chemical_oxdiff_formula Sb1F6N6C51H53
_shelx_space_group_comment
;
The symmetry employed for this shelxl refinement is uniquely defined
by the following loop, which should always be used as a source of
symmetry information in preference to the above space-group names.
They are only intended as comments.
;
_cell_oxdiff_angle_alpha 98.437(2)
_cell_oxdiff_angle_beta 93.659(3)
_cell_oxdiff_angle_gamma 92.019(3)
_cell_oxdiff_length_a 11.0231(4)
_cell_oxdiff_length_b 12.6110(4)
_cell_oxdiff_length_c 15.2281(4)
_cell_oxdiff_measurement_reflns_used 25029
_cell_oxdiff_volume 2087.59(12)
_diffrn_oxdiff_digest_od_ed
;

;
_olex2_refinement_description
;
1. Fixed Uiso
 At 1.2 times of:
  All C(H) groups, All C(H,H) groups
 At 1.5 times of:
  All C(H,H,H) groups
2. Restrained distances
 Sb1-F1 \\sim Sb1-F2 \\sim Sb1-F3 \\sim Sb1-F4 \\sim Sb1-F5 \\sim Sb1-F6
 with sigma of 0.02
 Sb21-F201 \\sim Sb21-F202 \\sim Sb21-F203 \\sim Sb21-F204 \\sim Sb21-F205
\\sim Sb21-F206
 with sigma of 0.02
 C36-C37 \\sim C136-C137
 with sigma of 0.02
 C16-C36 \\sim C116-C136
 with sigma of 0.02
 Sb11-F101 \\sim Sb11-F102 \\sim Sb11-F103 \\sim Sb11-F104 \\sim Sb11-F105
\\sim Sb11-F106
 with sigma of 0.02
 C16-C37 \\sim C116-C137
 with sigma of 0.04
 C17-C38 \\sim C117-C138
 with sigma of 0.02
 C38-C39 \\sim C138-C139
 with sigma of 0.02
 C17-C39 \\sim C117-C139
 with sigma of 0.04
3. Uiso/Uaniso restraints and constraints
Sb1 \\sim F1 \\sim F2 \\sim F3 \\sim F4 \\sim F5 \\sim F6 \\sim Sb21 \\sim F201
\\sim F202 \\sim F203 \\sim F204 \\sim F205 \\sim F206 \\sim Sb11 \\sim F101
\\sim F102 \\sim F103 \\sim F104 \\sim F105 \\sim F106: within 2A with sigma of
0.01 and sigma for terminal atoms of 0.02 within 2A
C16 \\sim C17 \\sim C36 \\sim C37 \\sim C38 \\sim C39 \\sim C116 \\sim C117
\\sim C136 \\sim C137 \\sim C138 \\sim C139: within 2A with sigma of 0.003 and
sigma for terminal atoms of 0.006 within 2A
Uanis(Sb1) \\sim Ueq, Uanis(F1) \\sim Ueq, Uanis(F2) \\sim Ueq, Uanis(F3) \\sim
Ueq, Uanis(F4) \\sim Ueq, Uanis(F5) \\sim Ueq, Uanis(F6) \\sim Ueq, Uanis(Sb11)
\\sim Ueq, Uanis(F101) \\sim Ueq, Uanis(F102) \\sim Ueq, Uanis(F103) \\sim Ueq,
Uanis(F104) \\sim Ueq, Uanis(F105) \\sim Ueq, Uanis(F106) \\sim Ueq,
Uanis(Sb21) \\sim Ueq, Uanis(F201) \\sim Ueq, Uanis(F202) \\sim Ueq,
Uanis(F203) \\sim Ueq, Uanis(F204) \\sim Ueq, Uanis(F205) \\sim Ueq,
Uanis(F206) \\sim Ueq: with sigma of 0.01 and sigma for terminal atoms of 0.02
Uanis(C16) \\sim Ueq, Uanis(C17) \\sim Ueq, Uanis(C36) \\sim Ueq, Uanis(C37)
\\sim Ueq, Uanis(C38) \\sim Ueq, Uanis(C39) \\sim Ueq, Uanis(C116) \\sim Ueq,
Uanis(C117) \\sim Ueq, Uanis(C136) \\sim Ueq, Uanis(C137) \\sim Ueq,
Uanis(C138) \\sim Ueq, Uanis(C139) \\sim Ueq: with sigma of 0.003 and sigma for
terminal atoms of 0.006
4. Rigid body (RIGU) restrains
 Sb1, F1, F2, F3, F4, F5, F6, Sb21, F201, F202, F203, F204, F205, F206, Sb11,
 F101, F102, F103, F104, F105, F106
 with sigma for 1-2 distances of 0.004 and sigma for 1-3 distances of 0.004
 C16, C17, C36, C37, C38, C39, C116, C117, C136, C137, C138, C139
 with sigma for 1-2 distances of 0.004 and sigma for 1-3 distances of 0.004
5. Others
 1*[Sof(Sb1)+Sof(F1)+Sof(F2)+Sof(F3)+Sof(F4)+Sof(F5)+Sof(F6)]+1*[Sof(Sb11)+
 Sof(F101)+Sof(F102)+Sof(F103)+Sof(F104)+Sof(F105)+Sof(F106)]+1*[Sof(Sb21)+
 Sof(F201)+Sof(F202)+Sof(F203)+Sof(F204)+Sof(F205)+Sof(F206)]=1 with esd of
 0.00001
 Sof(Sb1)=Sof(F1)=Sof(F2)=Sof(F3)=Sof(F4)=Sof(F5)=Sof(F6)=FVAR(1)
 Sof(Sb11)=Sof(F101)=Sof(F102)=Sof(F103)=Sof(F104)=Sof(F105)=Sof(F106)=FVAR(2)
 Sof(Sb21)=Sof(F201)=Sof(F202)=Sof(F203)=Sof(F204)=Sof(F205)=Sof(F206)=FVAR(3)
 Sof(C116)=Sof(C117)=Sof(C136)=Sof(H13A)=Sof(H13B)=Sof(C137)=Sof(H13C)=
 Sof(H13D)=Sof(H13E)=Sof(C138)=Sof(H13F)=Sof(H13G)=Sof(C139)=Sof(H13H)=
 Sof(H13I)=Sof(H13J)=1-FVAR(4)
 Sof(C16)=Sof(C17)=Sof(C36)=Sof(H36A)=Sof(H36B)=Sof(C37)=Sof(H37A)=Sof(H37B)=
 Sof(H37C)=Sof(C38)=Sof(H38A)=Sof(H38B)=Sof(C39)=Sof(H39A)=Sof(H39B)=Sof(H39C)=
 FVAR(4)
6.a Secondary CH2 refined with riding coordinates:
 C32(H32A,H32B), C34(H34A,H34B), C40(H40A,H40B), C42(H42A,H42B), C44(H44A,
 H44B), C50(H50A,H50B), C36(H36A,H36B), C38(H38A,H38B), C136(H13A,H13B),
 C138(H13F,H13G)
6.b Aromatic/amide H refined with riding coordinates:
 C8(H8), C9(H9), C31(H31)
6.c Idealised Me refined as rotating group:
 C33(H33A,H33B,H33C), C35(H35A,H35B,H35C), C41(H41A,H41B,H41C), C43(H43A,H43B,
 H43C), C45(H45A,H45B,H45C), C47(H47A,H47B,H47C), C49(H49A,H49B,H49C), C51(H51A,
 H51B,H51C), C37(H37A,H37B,H37C), C39(H39A,H39B,H39C), C137(H13C,H13D,H13E),
 C139(H13H,H13I,H13J)
;
_olex2_submission_special_instructions 'No special instructions were received'
_oxdiff_exptl_absorpt_empirical_details
;
Empirical correction (ABSPACK) includes:
- Absorption correction using spherical harmonics
- Frame scaling
- Detector area scaling
;
_oxdiff_exptl_absorpt_empirical_full_max 1.448
_oxdiff_exptl_absorpt_empirical_full_min 0.650

loop_
_space_group_symop_operation_xyz
'x, y, z'
'-x, -y, -z'

loop_
_atom_site_label
_atom_site_type_symbol
_atom_site_fract_x
_atom_site_fract_y
_atom_site_fract_z
_atom_site_U_iso_or_equiv
_atom_site_adp_type
_atom_site_occupancy
_atom_site_site_symmetry_order
_atom_site_calc_flag
_atom_site_refinement_flags_posn
_atom_site_refinement_flags_adp
_atom_site_refinement_flags_occupancy
_atom_site_disorder_assembly
_atom_site_disorder_group
N1 N -0.00734(17) 0.32839(15) 0.56450(13) 0.0200(4) Uani 1 1 d . . . . .
N2 N 0.16778(16) 0.48568(15) 0.55785(12) 0.0171(4) Uani 1 1 d . . . . .
N3 N 0.26880(16) 0.51803(15) 0.40774(12) 0.0181(4) Uani 1 1 d . . . . .
N4 N 0.20220(17) 0.39327(16) 0.25063(12) 0.0204(4) Uani 1 1 d . . . . .
N5 N 0.03635(17) 0.22835(15) 0.24005(12) 0.0180(4) Uani 1 1 d . . . . .
N6 N -0.07791(17) 0.17833(15) 0.38298(12) 0.0182(4) Uani 1 1 d . . . . .
C1 C 0.03988(19) 0.33424(17) 0.48059(14) 0.0168(4) Uani 1 1 d . . . . .
C2 C 0.12841(19) 0.41714(17) 0.48102(14) 0.0168(4) Uani 1 1 d . . . . .
C3 C 0.18217(19) 0.43625(18) 0.40507(15) 0.0177(4) Uani 1 1 d . . . . .
C4 C 0.1496(2) 0.37200(18) 0.32614(14) 0.0182(4) Uani 1 1 d . . . . .
C5 C 0.06539(19) 0.28768(17) 0.32286(14) 0.0173(4) Uani 1 1 d . . . . .
C6 C 0.00747(19) 0.26668(17) 0.39836(14) 0.0168(4) Uani 1 1 d . . . . .
C7 C -0.0941(2) 0.25700(19) 0.58850(16) 0.0226(5) Uani 1 1 d . . . . .
C8 C -0.1115(2) 0.2861(2) 0.67805(16) 0.0242(5) Uani 1 1 d . . . . .
H8 H -0.166299 0.250974 0.711269 0.029 Uiso 1 1 calc R U . . .
C9 C -0.0360(2) 0.3748(2) 0.71094(16) 0.0245(5) Uani 1 1 d . . . . .
H9 H -0.029817 0.411282 0.770344 0.029 Uiso 1 1 calc R U . . .
C10 C 0.0294(2) 0.40088(18) 0.64140(15) 0.0204(5) Uani 1 1 d . . . . .
C11 C 0.1207(2) 0.48121(17) 0.63864(14) 0.0174(4) Uani 1 1 d . . . . .
C12 C 0.1776(2) 0.56194(17) 0.69974(14) 0.0180(4) Uani 1 1 d . . . . .
C13 C 0.26209(19) 0.61786(17) 0.65483(14) 0.0172(4) Uani 1 1 d . . . . .
C14 C 0.2560(2) 0.56945(18) 0.56557(14) 0.0183(4) Uani 1 1 d . . . . .
C15 C 0.3123(2) 0.58604(19) 0.48493(15) 0.0222(5) Uani 1 1 d . . . . .
C18 C 0.3278(2) 0.5412(2) 0.33433(15) 0.0237(5) Uani 1 1 d . . . . .
C19 C 0.2925(2) 0.47296(19) 0.24977(15) 0.0206(5) Uani 1 1 d . . . . .
C20 C 0.3277(2) 0.46054(19) 0.16290(15) 0.0199(5) Uani 1 1 d . . . . .
C21 C 0.2563(2) 0.37360(19) 0.11165(15) 0.0200(5) Uani 1 1 d . . . . .
C22 C 0.1772(2) 0.33303(18) 0.16717(15) 0.0201(5) Uani 1 1 d . . . . .
C23 C 0.0803(2) 0.25115(18) 0.16161(15) 0.0194(4) Uani 1 1 d . . . . .
C24 C 0.0103(2) 0.18715(18) 0.09308(15) 0.0205(5) Uani 1 1 d . . . . .
C25 C -0.0747(2) 0.12345(18) 0.13024(15) 0.0206(5) Uani 1 1 d . . . . .
C26 C -0.0569(2) 0.14880(17) 0.22319(15) 0.0189(4) Uani 1 1 d . . . . .
C27 C -0.1071(2) 0.11759(18) 0.29964(15) 0.0189(4) Uani 1 1 d . . . . .
C28 C -0.1888(2) 0.03130(18) 0.31121(16) 0.0209(5) Uani 1 1 d . . . . .
C29 C -0.2108(2) 0.04204(19) 0.39943(16) 0.0231(5) Uani 1 1 d . . . . .
C30 C -0.1446(2) 0.13361(18) 0.44548(15) 0.0211(5) Uani 1 1 d . . . . .
C31 C -0.1511(2) 0.17030(19) 0.53354(16) 0.0237(5) Uani 1 1 d . . . . .
H31 H -0.204814 0.128593 0.562586 0.028 Uiso 1 1 calc R U . . .
C32 C 0.1529(2) 0.58326(18) 0.79621(14) 0.0201(5) Uani 1 1 d . . . . .
H32A H 0.063776 0.582835 0.801159 0.024 Uiso 1 1 calc R U . . .
H32B H 0.186688 0.655857 0.821594 0.024 Uiso 1 1 calc R U . . .
C33 C 0.2065(2) 0.5023(2) 0.85129(15) 0.0262(5) Uani 1 1 d . . . . .
H33A H 0.180926 0.429389 0.822932 0.039 Uiso 1 1 calc R U . . .
H33B H 0.177595 0.515022 0.911299 0.039 Uiso 1 1 calc R U . . .
H33C H 0.295545 0.510331 0.855026 0.039 Uiso 1 1 calc R U . . .
C34 C 0.3397(2) 0.71234(18) 0.70064(15) 0.0215(5) Uani 1 1 d . . . . .
H34A H 0.287165 0.763208 0.734506 0.026 Uiso 1 1 calc R U . . .
H34B H 0.375714 0.749497 0.654906 0.026 Uiso 1 1 calc R U . . .
C35 C 0.4411(2) 0.6841(2) 0.76346(19) 0.0351(6) Uani 1 1 d . . . . .
H35A H 0.491043 0.630554 0.731475 0.053 Uiso 1 1 calc R U . . .
H35B H 0.406283 0.654765 0.812914 0.053 Uiso 1 1 calc R U . . .
H35C H 0.491824 0.748770 0.786749 0.053 Uiso 1 1 calc R U . . .
C40 C 0.4247(2) 0.52361(19) 0.12558(15) 0.0237(5) Uani 1 1 d . . . . .
H40A H 0.465812 0.474715 0.081142 0.028 Uiso 1 1 calc R U . . .
H40B H 0.486219 0.552494 0.174184 0.028 Uiso 1 1 calc R U . . .
C41 C 0.3765(3) 0.6163(2) 0.08170(18) 0.0337(6) Uani 1 1 d . . . . .
H41A H 0.318042 0.588179 0.031825 0.051 Uiso 1 1 calc R U . . .
H41B H 0.444345 0.654750 0.059711 0.051 Uiso 1 1 calc R U . . .
H41C H 0.336223 0.665508 0.125332 0.051 Uiso 1 1 calc R U . . .
C42 C 0.2796(2) 0.3310(2) 0.01722(15) 0.0235(5) Uani 1 1 d . . . . .
H42A H 0.329027 0.385153 -0.007421 0.028 Uiso 1 1 calc R U . . .
H42B H 0.200985 0.319015 -0.018809 0.028 Uiso 1 1 calc R U . . .
C43 C 0.3455(2) 0.2264(2) 0.00959(17) 0.0312(6) Uani 1 1 d . . . . .
H43A H 0.361722 0.203335 -0.052682 0.047 Uiso 1 1 calc R U . . .
H43B H 0.294593 0.171167 0.030384 0.047 Uiso 1 1 calc R U . . .
H43C H 0.422592 0.237407 0.046153 0.047 Uiso 1 1 calc R U . . .
C44 C 0.0145(2) 0.1920(2) -0.00460(16) 0.0270(5) Uani 1 1 d . . . . .
H44A H -0.028861 0.127314 -0.038715 0.032 Uiso 1 1 calc R U . . .
H44B H 0.100311 0.191392 -0.020229 0.032 Uiso 1 1 calc R U . . .
C45 C -0.0428(3) 0.2915(3) -0.03148(18) 0.0392(7) Uani 1 1 d . . . . .
H45A H -0.033106 0.293440 -0.094754 0.059 Uiso 1 1 calc R U . . .
H45B H -0.002554 0.355733 0.003975 0.059 Uiso 1 1 calc R U . . .
H45C H -0.129552 0.289352 -0.020967 0.059 Uiso 1 1 calc R U . . .
C46 C -0.1704(2) 0.0516(2) 0.07451(17) 0.0260(5) Uani 1 1 d . . . . .
H46A H -0.172(3) -0.018(2) 0.0931(19) 0.031 Uiso 1 1 d . U . . .
H46B H -0.144(3) 0.038(2) 0.016(2) 0.031 Uiso 1 1 d . U . . .
C47 C -0.2954(2) 0.0996(2) 0.0718(2) 0.0379(7) Uani 1 1 d . . . . .
H47A H -0.352638 0.050376 0.032230 0.057 Uiso 1 1 calc R U . . .
H47B H -0.289543 0.168511 0.049530 0.057 Uiso 1 1 calc R U . . .
H47C H -0.324257 0.110622 0.131854 0.057 Uiso 1 1 calc R U . . .
C48 C -0.2349(2) -0.0631(2) 0.24462(17) 0.0267(5) Uani 1 1 d . . . . .
H48A H -0.274(3) -0.041(2) 0.192(2) 0.032 Uiso 1 1 d . U . . .
H48B H -0.292(3) -0.100(2) 0.274(2) 0.032 Uiso 1 1 d . U . . .
C49 C -0.1366(3) -0.1413(2) 0.22146(18) 0.0336(6) Uani 1 1 d . . . . .
H49A H -0.170193 -0.200595 0.176635 0.050 Uiso 1 1 calc R U . . .
H49B H -0.106907 -0.169593 0.275053 0.050 Uiso 1 1 calc R U . . .
H49C H -0.069205 -0.104321 0.197691 0.050 Uiso 1 1 calc R U . . .
C50 C -0.2841(2) -0.0335(2) 0.44472(17) 0.0273(5) Uani 1 1 d . . . . .
H50A H -0.347674 -0.072062 0.401735 0.033 Uiso 1 1 calc R U . . .
H50B H -0.324957 0.007710 0.493916 0.033 Uiso 1 1 calc R U . . .
C51 C -0.2033(3) -0.1140(2) 0.4813(2) 0.0388(7) Uani 1 1 d . . . . .
H51A H -0.163217 -0.155117 0.432574 0.058 Uiso 1 1 calc R U . . .
H51B H -0.252947 -0.163054 0.510158 0.058 Uiso 1 1 calc R U . . .
H51C H -0.141592 -0.075954 0.524961 0.058 Uiso 1 1 calc R U . . .
Sb1 Sb 0.7006(2) 1.00257(13) 0.75797(9) 0.0184(3) Uani 0.436(3) 1 d D U P A 1
F1 F 0.5503(6) 0.9917(8) 0.7988(5) 0.0608(18) Uani 0.436(3) 1 d D U P A 1
F2 F 0.7779(7) 0.9683(5) 0.8605(4) 0.0577(18) Uani 0.436(3) 1 d D U P A 1
F3 F 0.7219(6) 1.1491(4) 0.8053(4) 0.0445(13) Uani 0.436(3) 1 d D U P A 1
F4 F 0.6318(7) 1.0431(6) 0.6524(4) 0.0509(17) Uani 0.436(3) 1 d D U P A 1
F5 F 0.6960(6) 0.8592(4) 0.7065(4) 0.0464(13) Uani 0.436(3) 1 d D U P A 1
F6 F 0.8557(6) 1.0165(7) 0.7116(5) 0.0518(17) Uani 0.436(3) 1 d D U P A 1
Sb21 Sb 0.7024(6) 0.9996(4) 0.7582(3) 0.0510(16) Uani 0.209(3) 1 d D U P B 3
F201 F 0.5732(13) 0.9892(17) 0.8311(9) 0.057(3) Uani 0.209(3) 1 d D U P B 3
F202 F 0.8063(13) 1.0086(11) 0.8583(8) 0.049(3) Uani 0.209(3) 1 d D U P B 3
F203 F 0.6863(13) 1.1459(9) 0.7730(10) 0.059(3) Uani 0.209(3) 1 d D U P B 3
F204 F 0.5879(11) 0.9839(11) 0.6586(7) 0.061(3) Uani 0.209(3) 1 d D U P B 3
F205 F 0.7010(13) 0.8491(8) 0.7472(8) 0.047(3) Uani 0.209(3) 1 d D U P B 3
F206 F 0.8265(13) 1.0020(16) 0.6843(9) 0.054(3) Uani 0.209(3) 1 d D U P B 3
C16 C 0.3956(3) 0.6591(3) 0.4579(2) 0.0206(5) Uani 0.797(3) 1 d D U P C 4
C17 C 0.4042(3) 0.6323(3) 0.36452(19) 0.0191(5) Uani 0.797(3) 1 d D U P C 4
C36 C 0.4749(3) 0.7465(3) 0.5144(2) 0.0254(6) Uani 0.797(3) 1 d D U P C 4
H36A H 0.511801 0.793757 0.475907 0.030 Uiso 0.797(3) 1 calc R U P C 4
H36B H 0.424794 0.790691 0.556074 0.030 Uiso 0.797(3) 1 calc R U P C 4
C37 C 0.5722(3) 0.6981(3) 0.5654(3) 0.0381(8) Uani 0.797(3) 1 d D U P C 4
H37A H 0.627670 0.661940 0.524093 0.057 Uiso 0.797(3) 1 calc R U P C 4
H37B H 0.535620 0.645775 0.598664 0.057 Uiso 0.797(3) 1 calc R U P C 4
H37C H 0.617668 0.754496 0.606945 0.057 Uiso 0.797(3) 1 calc R U P C 4
C38 C 0.4848(3) 0.6948(2) 0.3132(2) 0.0209(5) Uani 0.797(3) 1 d D U P C 4
H38A H 0.482818 0.771930 0.337364 0.025 Uiso 0.797(3) 1 calc R U P C 4
H38B H 0.451795 0.685307 0.250411 0.025 Uiso 0.797(3) 1 calc R U P C 4
C39 C 0.6173(3) 0.6618(3) 0.3160(2) 0.0246(6) Uani 0.797(3) 1 d D U P C 4
H39A H 0.663065 0.701455 0.277143 0.037 Uiso 0.797(3) 1 calc R U P C 4
H39B H 0.619991 0.584640 0.295424 0.037 Uiso 0.797(3) 1 calc R U P C 4
H39C H 0.653673 0.678369 0.377112 0.037 Uiso 0.797(3) 1 calc R U P C 4
C116 C 0.4248(11) 0.6196(10) 0.4650(8) 0.0216(9) Uani 0.203(3) 1 d D U P C 5
C117 C 0.4366(11) 0.5884(11) 0.3712(8) 0.0220(9) Uani 0.203(3) 1 d D U P C 5
C136 C 0.5088(12) 0.7040(9) 0.5226(8) 0.0216(10) Uani 0.203(3) 1 d D U P C 5
H13A H 0.591842 0.696479 0.501892 0.026 Uiso 0.203(3) 1 calc R U P C 5
H13B H 0.511856 0.687945 0.584405 0.026 Uiso 0.203(3) 1 calc R U P C 5
C137 C 0.4754(10) 0.8241(8) 0.5247(7) 0.0182(16) Uani 0.203(3) 1 d D U P C 5
H13C H 0.484385 0.845113 0.465905 0.027 Uiso 0.203(3) 1 calc R U P C 5
H13D H 0.529802 0.869878 0.569074 0.027 Uiso 0.203(3) 1 calc R U P C 5
H13E H 0.390984 0.832233 0.540304 0.027 Uiso 0.203(3) 1 calc R U P C 5
C138 C 0.5535(10) 0.6132(9) 0.3268(8) 0.0248(10) Uani 0.203(3) 1 d D U P C 5
H13F H 0.623541 0.617996 0.371443 0.030 Uiso 0.203(3) 1 calc R U P C 5
H13G H 0.566292 0.553323 0.278994 0.030 Uiso 0.203(3) 1 calc R U P C 5
C139 C 0.5500(14) 0.7133(10) 0.2889(9) 0.0328(17) Uani 0.203(3) 1 d D U P C 5
H13H H 0.471323 0.716507 0.255707 0.049 Uiso 0.203(3) 1 calc R U P C 5
H13I H 0.615533 0.716005 0.248614 0.049 Uiso 0.203(3) 1 calc R U P C 5
H13J H 0.560654 0.774472 0.336891 0.049 Uiso 0.203(3) 1 calc R U P C 5
Sb11 Sb 0.65713(17) 1.01250(11) 0.76549(9) 0.0289(3) Uani 0.354(2) 1 d D U P D 2
F101 F 0.6581(9) 0.9417(6) 0.8628(4) 0.0805(19) Uani 0.354(2) 1 d D U P D 2
F102 F 0.7932(6) 1.0944(6) 0.8180(5) 0.0744(18) Uani 0.354(2) 1 d D U P D 2
F103 F 0.5572(5) 1.1153(4) 0.8175(4) 0.0528(14) Uani 0.354(2) 1 d D U P D 2
F104 F 0.5224(5) 0.9352(5) 0.7093(4) 0.0574(15) Uani 0.354(2) 1 d D U P D 2
F105 F 0.7587(6) 0.9105(6) 0.7101(4) 0.0625(17) Uani 0.354(2) 1 d D U P D 2
F106 F 0.6671(7) 1.0846(6) 0.6675(5) 0.0485(18) Uani 0.354(2) 1 d D U P D 2

loop_
_atom_site_aniso_label
_atom_site_aniso_U_11
_atom_site_aniso_U_22
_atom_site_aniso_U_33
_atom_site_aniso_U_23
_atom_site_aniso_U_13
_atom_site_aniso_U_12
N1 0.0225(10) 0.0192(9) 0.0188(9) 0.0040(7) 0.0024(8) -0.0007(8)
N2 0.0183(9) 0.0179(9) 0.0140(8) 0.0002(7) 0.0009(7) -0.0022(7)
N3 0.0190(9) 0.0196(9) 0.0151(9) 0.0009(7) 0.0035(7) -0.0052(7)
N4 0.0198(9) 0.0259(10) 0.0144(9) 0.0001(7) 0.0030(7) -0.0058(8)
N5 0.0189(9) 0.0175(9) 0.0170(9) 0.0004(7) 0.0010(7) -0.0009(7)
N6 0.0207(9) 0.0152(8) 0.0182(9) 0.0027(7) 0.0002(7) -0.0025(7)
C1 0.0180(10) 0.0171(10) 0.0158(10) 0.0034(8) 0.0031(8) 0.0022(8)
C2 0.0185(10) 0.0170(10) 0.0142(10) 0.0012(8) 0.0007(8) -0.0002(8)
C3 0.0152(10) 0.0189(10) 0.0187(10) 0.0020(8) 0.0016(8) -0.0021(8)
C4 0.0171(10) 0.0222(11) 0.0150(10) 0.0014(8) 0.0017(8) -0.0008(9)
C5 0.0186(10) 0.0165(10) 0.0163(10) 0.0009(8) 0.0003(8) 0.0001(8)
C6 0.0170(10) 0.0144(9) 0.0191(10) 0.0033(8) 0.0005(8) -0.0010(8)
C7 0.0246(12) 0.0228(11) 0.0214(11) 0.0068(9) 0.0031(9) -0.0022(9)
C8 0.0259(12) 0.0260(12) 0.0220(11) 0.0075(9) 0.0047(9) -0.0022(10)
C9 0.0305(13) 0.0252(12) 0.0178(11) 0.0028(9) 0.0029(9) -0.0013(10)
C10 0.0235(11) 0.0184(10) 0.0196(11) 0.0036(8) 0.0006(9) 0.0015(9)
C11 0.0207(11) 0.0178(10) 0.0140(10) 0.0029(8) 0.0026(8) 0.0012(9)
C12 0.0201(11) 0.0176(10) 0.0163(10) 0.0032(8) -0.0008(8) 0.0023(9)
C13 0.0183(10) 0.0169(10) 0.0159(10) 0.0020(8) -0.0011(8) 0.0022(8)
C14 0.0179(10) 0.0202(10) 0.0161(10) 0.0019(8) 0.0002(8) -0.0008(9)
C15 0.0206(11) 0.0278(12) 0.0162(10) -0.0007(9) -0.0007(9) -0.0077(9)
C18 0.0221(11) 0.0313(13) 0.0166(11) 0.0004(9) 0.0051(9) -0.0069(10)
C19 0.0188(11) 0.0253(11) 0.0173(10) 0.0015(9) 0.0044(9) -0.0056(9)
C20 0.0201(11) 0.0248(11) 0.0154(10) 0.0039(9) 0.0026(8) 0.0025(9)
C21 0.0226(11) 0.0224(11) 0.0152(10) 0.0023(8) 0.0023(9) 0.0024(9)
C22 0.0202(11) 0.0226(11) 0.0165(10) -0.0001(8) 0.0009(8) 0.0005(9)
C23 0.0211(11) 0.0197(10) 0.0166(10) -0.0003(8) 0.0022(9) 0.0022(9)
C24 0.0216(11) 0.0216(11) 0.0169(10) -0.0021(8) 0.0019(9) 0.0026(9)
C25 0.0228(11) 0.0173(10) 0.0201(11) -0.0023(8) 0.0003(9) 0.0020(9)
C26 0.0188(11) 0.0147(10) 0.0218(11) -0.0001(8) -0.0006(9) -0.0013(8)
C27 0.0184(11) 0.0166(10) 0.0204(11) -0.0004(8) -0.0011(8) 0.0018(8)
C28 0.0207(11) 0.0168(10) 0.0247(12) 0.0031(9) -0.0004(9) -0.0027(9)
C29 0.0240(12) 0.0207(11) 0.0240(12) 0.0024(9) 0.0003(9) -0.0009(9)
C30 0.0229(11) 0.0198(11) 0.0205(11) 0.0029(9) 0.0019(9) -0.0017(9)
C31 0.0258(12) 0.0225(11) 0.0228(11) 0.0044(9) 0.0007(9) -0.0024(10)
C32 0.0249(11) 0.0187(10) 0.0159(10) 0.0000(8) 0.0035(9) -0.0011(9)
C33 0.0321(13) 0.0309(13) 0.0156(11) 0.0040(9) 0.0014(10) 0.0014(11)
C34 0.0225(11) 0.0199(11) 0.0207(11) -0.0006(9) 0.0007(9) -0.0017(9)
C35 0.0293(14) 0.0356(15) 0.0364(15) -0.0009(12) -0.0095(11) -0.0044(12)
C40 0.0262(12) 0.0263(12) 0.0181(11) 0.0014(9) 0.0041(9) -0.0018(10)
C41 0.0436(16) 0.0316(14) 0.0263(13) 0.0067(11) 0.0011(12) -0.0022(12)
C42 0.0269(12) 0.0283(12) 0.0145(10) 0.0003(9) 0.0055(9) -0.0051(10)
C43 0.0324(14) 0.0337(14) 0.0254(13) -0.0037(11) 0.0051(11) 0.0033(11)
C44 0.0284(13) 0.0324(13) 0.0173(11) -0.0050(9) 0.0027(9) -0.0040(11)
C45 0.0362(15) 0.061(2) 0.0235(13) 0.0138(13) 0.0032(11) 0.0150(14)
C46 0.0328(13) 0.0226(12) 0.0194(11) -0.0035(9) -0.0025(10) -0.0071(10)
C47 0.0316(14) 0.0326(14) 0.0443(17) -0.0035(12) -0.0132(12) -0.0039(12)
C48 0.0326(14) 0.0226(12) 0.0226(12) -0.0011(9) 0.0016(10) -0.0089(10)
C49 0.0502(17) 0.0222(12) 0.0271(13) -0.0019(10) 0.0058(12) 0.0017(12)
C50 0.0306(13) 0.0271(12) 0.0233(12) 0.0026(10) 0.0030(10) -0.0095(10)
C51 0.0440(16) 0.0334(15) 0.0408(16) 0.0146(12) 0.0021(13) -0.0104(13)
Sb1 0.0259(7) 0.0167(5) 0.0128(5) 0.0038(4) -0.0016(5) 0.0014(6)
F1 0.045(3) 0.069(3) 0.072(4) 0.015(4) 0.018(3) 0.005(3)
F2 0.086(5) 0.052(4) 0.035(2) 0.010(3) -0.011(3) 0.015(3)
F3 0.068(4) 0.022(2) 0.040(3) -0.0021(19) -0.004(2) 0.002(2)
F4 0.067(4) 0.053(4) 0.029(2) 0.001(3) -0.015(2) 0.015(3)
F5 0.059(3) 0.025(2) 0.050(3) -0.009(2) 0.004(3) -0.001(2)
F6 0.044(3) 0.058(3) 0.052(4) 0.001(3) 0.014(3) -0.003(2)
Sb21 0.058(3) 0.044(2) 0.049(2) 0.0016(15) 0.0043(17) 0.0038(18)
F201 0.046(5) 0.064(5) 0.057(6) 0.002(5) 0.004(5) -0.006(5)
F202 0.054(5) 0.053(6) 0.032(4) -0.007(5) -0.017(4) -0.013(5)
F203 0.065(6) 0.038(4) 0.073(6) 0.008(4) 0.002(5) 0.000(4)
F204 0.070(5) 0.064(5) 0.045(4) 0.013(4) -0.024(4) 0.003(5)
F205 0.062(5) 0.032(4) 0.042(5) -0.002(4) -0.015(5) -0.008(4)
F206 0.068(6) 0.061(6) 0.033(5) -0.002(5) 0.025(5) 0.005(6)
C16 0.0213(11) 0.0203(11) 0.0198(10) 0.0023(9) 0.0024(9) -0.0024(9)
C17 0.0189(10) 0.0175(10) 0.0206(10) 0.0020(9) 0.0028(9) -0.0016(9)
C36 0.0263(12) 0.0264(12) 0.0225(11) 0.0003(10) 0.0047(10) -0.0043(11)
C37 0.0364(17) 0.0377(17) 0.0404(18) 0.0060(14) 0.0031(15) 0.0002(14)
C38 0.0215(11) 0.0190(10) 0.0215(11) 0.0006(9) 0.0065(9) -0.0063(9)
C39 0.0200(13) 0.0282(14) 0.0243(13) 0.0005(11) 0.0059(11) -0.0087(12)
C116 0.0217(14) 0.0219(15) 0.0209(14) 0.0019(13) 0.0026(13) -0.0021(13)
C117 0.0218(14) 0.0217(14) 0.0218(14) 0.0014(13) 0.0036(13) -0.0025(13)
C136 0.0209(16) 0.0234(16) 0.0198(16) 0.0026(15) 0.0008(15) -0.0027(15)
C137 0.018(3) 0.022(3) 0.015(3) 0.004(3) 0.001(3) -0.013(3)
C138 0.0245(16) 0.0244(16) 0.0245(16) 0.0006(14) 0.0040(14) -0.0036(15)
C139 0.035(3) 0.030(3) 0.032(3) 0.000(3) 0.006(3) -0.004(3)
Sb11 0.0376(7) 0.0218(4) 0.0258(4) 0.0027(3) -0.0052(5) -0.0034(5)
F101 0.133(5) 0.070(4) 0.046(3) 0.039(3) -0.003(3) 0.004(4)
F102 0.062(3) 0.071(4) 0.078(4) -0.013(3) -0.022(3) -0.013(3)
F103 0.070(3) 0.043(3) 0.043(3) -0.007(2) 0.023(3) 0.005(2)
F104 0.045(3) 0.046(3) 0.072(4) -0.013(3) -0.004(3) -0.017(2)
F105 0.058(3) 0.055(3) 0.067(4) -0.015(3) -0.013(3) 0.025(3)
F106 0.055(4) 0.055(4) 0.044(4) 0.032(3) 0.019(3) 0.000(3)

loop_
_atom_type_symbol
_atom_type_description
_atom_type_scat_dispersion_real
_atom_type_scat_dispersion_imag
_atom_type_scat_source
C C 0.0033 0.0016 'International Tables Vol C Tables 4.2.6.8 and 6.1.1.4'
H H 0.0000 0.0000 'International Tables Vol C Tables 4.2.6.8 and 6.1.1.4'
F F 0.0171 0.0103 'International Tables Vol C Tables 4.2.6.8 and 6.1.1.4'
N N 0.0061 0.0033 'International Tables Vol C Tables 4.2.6.8 and 6.1.1.4'
Sb Sb -0.5866 1.5461 'International Tables Vol C Tables 4.2.6.8 and 6.1.1.4'

loop_
_geom_angle_atom_site_label_1
_geom_angle_atom_site_label_2
_geom_angle_atom_site_label_3
_geom_angle
_geom_angle_site_symmetry_1
_geom_angle_site_symmetry_3
_geom_angle_publ_flag
C7 N1 C1 130.12(19) . . ?
C7 N1 C10 106.97(18) . . ?
C10 N1 C1 122.90(19) . . ?
C2 N2 C14 126.67(18) . . ?
C11 N2 C2 123.17(18) . . ?
C11 N2 C14 110.14(18) . . ?
C3 N3 C15 124.51(19) . . ?
C3 N3 C18 124.33(19) . . ?
C18 N3 C15 111.13(18) . . ?
C4 N4 C19 124.16(19) . . ?
C4 N4 C22 123.85(19) . . ?
C22 N4 C19 111.85(18) . . ?
C5 N5 C23 124.80(19) . . ?
C5 N5 C26 123.48(19) . . ?
C23 N5 C26 110.90(18) . . ?
C27 N6 C6 123.87(19) . . ?
C27 N6 C30 107.91(18) . . ?
C30 N6 C6 128.19(19) . . ?
N1 C1 C6 127.56(19) . . ?
C2 C1 N1 114.59(19) . . ?
C2 C1 C6 117.85(19) . . ?
N2 C2 C1 122.22(19) . . ?
C3 C2 N2 115.28(19) . . ?
C3 C2 C1 122.5(2) . . ?
N3 C3 C2 121.1(2) . . ?
C4 C3 N3 119.5(2) . . ?
C4 C3 C2 119.4(2) . . ?
N4 C4 C5 121.0(2) . . ?
C3 C4 N4 118.7(2) . . ?
C3 C4 C5 120.2(2) . . ?
N5 C5 C6 121.68(19) . . ?
C4 C5 N5 116.20(19) . . ?
C4 C5 C6 122.0(2) . . ?
N6 C6 C1 127.30(19) . . ?
C5 C6 N6 114.72(19) . . ?
C5 C6 C1 117.98(19) . . ?
C8 C7 N1 108.3(2) . . ?
C31 C7 N1 126.1(2) . . ?
C31 C7 C8 125.5(2) . . ?
C7 C8 H8 125.7 . . ?
C9 C8 C7 108.6(2) . . ?
C9 C8 H8 125.7 . . ?
C8 C9 H9 126.2 . . ?
C8 C9 C10 107.6(2) . . ?
C10 C9 H9 126.2 . . ?
N1 C10 C11 120.2(2) . . ?
C9 C10 N1 108.4(2) . . ?
C9 C10 C11 131.4(2) . . ?
N2 C11 C10 116.86(19) . . ?
N2 C11 C12 108.08(19) . . ?
C12 C11 C10 135.1(2) . . ?
C11 C12 C13 107.72(19) . . ?
C11 C12 C32 124.7(2) . . ?
C13 C12 C32 127.6(2) . . ?
C12 C13 C34 122.54(19) . . ?
C14 C13 C12 108.04(19) . . ?
C14 C13 C34 129.4(2) . . ?
N2 C14 C13 106.01(18) . . ?
N2 C14 C15 116.64(19) . . ?
C13 C14 C15 137.3(2) . . ?
N3 C15 C14 115.77(19) . . ?
N3 C15 C16 106.0(2) . . ?
C16 C15 C14 138.0(2) . . ?
C116 C15 N3 103.3(5) . . ?
C116 C15 C14 135.4(6) . . ?
N3 C18 C19 116.2(2) . . ?
N3 C18 C17 106.2(2) . . ?
C17 C18 C19 137.5(2) . . ?
C117 C18 N3 103.2(5) . . ?
C117 C18 C19 132.9(5) . . ?
N4 C19 C18 116.95(19) . . ?
C20 C19 N4 105.50(19) . . ?
C20 C19 C18 137.5(2) . . ?
C19 C20 C21 108.53(19) . . ?
C19 C20 C40 128.0(2) . . ?
C21 C20 C40 123.5(2) . . ?
C20 C21 C42 122.5(2) . . ?
C22 C21 C20 108.11(19) . . ?
C22 C21 C42 129.0(2) . . ?
N4 C22 C21 105.98(19) . . ?
N4 C22 C23 115.27(19) . . ?
C21 C22 C23 138.7(2) . . ?
N5 C23 C22 118.03(19) . . ?
N5 C23 C24 106.24(19) . . ?
C24 C23 C22 135.7(2) . . ?
C23 C24 C25 109.0(2) . . ?
C23 C24 C44 126.1(2) . . ?
C25 C24 C44 124.6(2) . . ?
C24 C25 C46 122.6(2) . . ?
C26 C25 C24 107.46(19) . . ?
C26 C25 C46 129.7(2) . . ?
N5 C26 C25 106.32(19) . . ?
N5 C26 C27 115.54(19) . . ?
C25 C26 C27 138.1(2) . . ?
N6 C27 C26 119.68(19) . . ?
N6 C27 C28 107.87(19) . . ?
C26 C27 C28 132.4(2) . . ?
C27 C28 C48 128.7(2) . . ?
C29 C28 C27 107.7(2) . . ?
C29 C28 C48 123.3(2) . . ?
C28 C29 C30 109.2(2) . . ?
C28 C29 C50 127.3(2) . . ?
C30 C29 C50 123.3(2) . . ?
N6 C30 C29 107.27(19) . . ?
C31 C30 N6 128.5(2) . . ?
C31 C30 C29 124.2(2) . . ?
C7 C31 H31 114.1 . . ?
C30 C31 C7 131.9(2) . . ?
C30 C31 H31 114.1 . . ?
C12 C32 H32A 108.8 . . ?
C12 C32 H32B 108.8 . . ?
C12 C32 C33 113.95(19) . . ?
H32A C32 H32B 107.7 . . ?
C33 C32 H32A 108.8 . . ?
C33 C32 H32B 108.8 . . ?
C32 C33 H33A 109.5 . . ?
C32 C33 H33B 109.5 . . ?
C32 C33 H33C 109.5 . . ?
H33A C33 H33B 109.5 . . ?
H33A C33 H33C 109.5 . . ?
H33B C33 H33C 109.5 . . ?
C13 C34 H34A 108.7 . . ?
C13 C34 H34B 108.7 . . ?
C13 C34 C35 114.3(2) . . ?
H34A C34 H34B 107.6 . . ?
C35 C34 H34A 108.7 . . ?
C35 C34 H34B 108.7 . . ?
C34 C35 H35A 109.5 . . ?
C34 C35 H35B 109.5 . . ?
C34 C35 H35C 109.5 . . ?
H35A C35 H35B 109.5 . . ?
H35A C35 H35C 109.5 . . ?
H35B C35 H35C 109.5 . . ?
C20 C40 H40A 108.8 . . ?
C20 C40 H40B 108.8 . . ?
C20 C40 C41 113.6(2) . . ?
H40A C40 H40B 107.7 . . ?
C41 C40 H40A 108.8 . . ?
C41 C40 H40B 108.8 . . ?
C40 C41 H41A 109.5 . . ?
C40 C41 H41B 109.5 . . ?
C40 C41 H41C 109.5 . . ?
H41A C41 H41B 109.5 . . ?
H41A C41 H41C 109.5 . . ?
H41B C41 H41C 109.5 . . ?
C21 C42 H42A 109.1 . . ?
C21 C42 H42B 109.1 . . ?
C21 C42 C43 112.4(2) . . ?
H42A C42 H42B 107.9 . . ?
C43 C42 H42A 109.1 . . ?
C43 C42 H42B 109.1 . . ?
C42 C43 H43A 109.5 . . ?
C42 C43 H43B 109.5 . . ?
C42 C43 H43C 109.5 . . ?
H43A C43 H43B 109.5 . . ?
H43A C43 H43C 109.5 . . ?
H43B C43 H43C 109.5 . . ?
C24 C44 H44A 109.1 . . ?
C24 C44 H44B 109.1 . . ?
C24 C44 C45 112.5(2) . . ?
H44A C44 H44B 107.8 . . ?
C45 C44 H44A 109.1 . . ?
C45 C44 H44B 109.1 . . ?
C44 C45 H45A 109.5 . . ?
C44 C45 H45B 109.5 . . ?
C44 C45 H45C 109.5 . . ?
H45A C45 H45B 109.5 . . ?
H45A C45 H45C 109.5 . . ?
H45B C45 H45C 109.5 . . ?
C25 C46 H46A 109.9(17) . . ?
C25 C46 H46B 107.3(18) . . ?
C25 C46 C47 113.5(2) . . ?
H46A C46 H46B 104(2) . . ?
C47 C46 H46A 112.6(17) . . ?
C47 C46 H46B 109.1(17) . . ?
C46 C47 H47A 109.5 . . ?
C46 C47 H47B 109.5 . . ?
C46 C47 H47C 109.5 . . ?
H47A C47 H47B 109.5 . . ?
H47A C47 H47C 109.5 . . ?
H47B C47 H47C 109.5 . . ?
C28 C48 H48A 111.4(18) . . ?
C28 C48 H48B 105.3(18) . . ?
C28 C48 C49 112.3(2) . . ?
H48A C48 H48B 110(2) . . ?
C49 C48 H48A 111.9(17) . . ?
C49 C48 H48B 105.8(18) . . ?
C48 C49 H49A 109.5 . . ?
C48 C49 H49B 109.5 . . ?
C48 C49 H49C 109.5 . . ?
H49A C49 H49B 109.5 . . ?
H49A C49 H49C 109.5 . . ?
H49B C49 H49C 109.5 . . ?
C29 C50 H50A 109.5 . . ?
C29 C50 H50B 109.5 . . ?
C29 C50 C51 110.7(2) . . ?
H50A C50 H50B 108.1 . . ?
C51 C50 H50A 109.5 . . ?
C51 C50 H50B 109.5 . . ?
C50 C51 H51A 109.5 . . ?
C50 C51 H51B 109.5 . . ?
C50 C51 H51C 109.5 . . ?
H51A C51 H51B 109.5 . . ?
H51A C51 H51C 109.5 . . ?
H51B C51 H51C 109.5 . . ?
F1 Sb1 F2 93.4(3) . . ?
F1 Sb1 F3 92.9(4) . . ?
F1 Sb1 F4 90.1(3) . . ?
F1 Sb1 F5 93.3(4) . . ?
F1 Sb1 F6 177.8(4) . . ?
F2 Sb1 F3 89.4(3) . . ?
F2 Sb1 F4 176.0(4) . . ?
F2 Sb1 F5 90.3(3) . . ?
F2 Sb1 F6 88.7(4) . . ?
F3 Sb1 F6 86.7(3) . . ?
F4 Sb1 F3 88.5(3) . . ?
F4 Sb1 F6 87.8(3) . . ?
F5 Sb1 F3 173.8(3) . . ?
F5 Sb1 F4 91.4(3) . . ?
F5 Sb1 F6 87.2(3) . . ?
F201 Sb21 F204 88.7(7) . . ?
F201 Sb21 F205 85.4(8) . . ?
F202 Sb21 F201 87.9(7) . . ?
F202 Sb21 F203 92.4(6) . . ?
F202 Sb21 F204 176.0(7) . . ?
F202 Sb21 F205 89.5(6) . . ?
F203 Sb21 F201 88.5(9) . . ?
F203 Sb21 F204 89.7(6) . . ?
F203 Sb21 F205 173.6(8) . . ?
F205 Sb21 F204 88.0(6) . . ?
F206 Sb21 F201 176.8(9) . . ?
F206 Sb21 F202 93.3(7) . . ?
F206 Sb21 F203 94.4(8) . . ?
F206 Sb21 F204 90.0(7) . . ?
F206 Sb21 F205 91.7(8) . . ?
C15 C16 C17 108.3(2) . . ?
C15 C16 C36 128.8(3) . . ?
C17 C16 C36 122.7(3) . . ?
C18 C17 C16 108.1(2) . . ?
C18 C17 C38 129.3(3) . . ?
C16 C17 C38 122.6(3) . . ?
C16 C36 H36A 109.7 . . ?
C16 C36 H36B 109.7 . . ?
H36A C36 H36B 108.2 . . ?
C37 C36 C16 109.8(3) . . ?
C37 C36 H36A 109.7 . . ?
C37 C36 H36B 109.7 . . ?
C36 C37 H37A 109.5 . . ?
C36 C37 H37B 109.5 . . ?
C36 C37 H37C 109.5 . . ?
H37A C37 H37B 109.5 . . ?
H37A C37 H37C 109.5 . . ?
H37B C37 H37C 109.5 . . ?
C17 C38 H38A 108.8 . . ?
C17 C38 H38B 108.8 . . ?
C17 C38 C39 113.9(3) . . ?
H38A C38 H38B 107.7 . . ?
C39 C38 H38A 108.8 . . ?
C39 C38 H38B 108.8 . . ?
C38 C39 H39A 109.5 . . ?
C38 C39 H39B 109.5 . . ?
C38 C39 H39C 109.5 . . ?
H39A C39 H39B 109.5 . . ?
H39A C39 H39C 109.5 . . ?
H39B C39 H39C 109.5 . . ?
C15 C116 C117 108.7(9) . . ?
C15 C116 C136 125.9(10) . . ?
C117 C116 C136 123.0(10) . . ?
C18 C117 C116 107.9(8) . . ?
C18 C117 C138 129.9(10) . . ?
C116 C117 C138 122.1(10) . . ?
C116 C136 H13A 108.0 . . ?
C116 C136 H13B 108.0 . . ?
C116 C136 C137 117.0(10) . . ?
H13A C136 H13B 107.3 . . ?
C137 C136 H13A 108.0 . . ?
C137 C136 H13B 108.0 . . ?
C136 C137 H13C 109.5 . . ?
C136 C137 H13D 109.5 . . ?
C136 C137 H13E 109.5 . . ?
H13C C137 H13D 109.5 . . ?
H13C C137 H13E 109.5 . . ?
H13D C137 H13E 109.5 . . ?
C117 C138 H13F 109.0 . . ?
C117 C138 H13G 109.0 . . ?
H13F C138 H13G 107.8 . . ?
C139 C138 C117 113.0(11) . . ?
C139 C138 H13F 109.0 . . ?
C139 C138 H13G 109.0 . . ?
C138 C139 H13H 109.5 . . ?
C138 C139 H13I 109.5 . . ?
C138 C139 H13J 109.5 . . ?
H13H C139 H13I 109.5 . . ?
H13H C139 H13J 109.5 . . ?
H13I C139 H13J 109.5 . . ?
F101 Sb11 F102 88.9(4) . . ?
F101 Sb11 F103 91.8(3) . . ?
F101 Sb11 F105 89.8(4) . . ?
F101 Sb11 F106 176.3(4) . . ?
F102 Sb11 F105 89.9(4) . . ?
F102 Sb11 F106 88.1(4) . . ?
F103 Sb11 F102 90.0(3) . . ?
F103 Sb11 F105 178.4(3) . . ?
F103 Sb11 F106 90.4(3) . . ?
F104 Sb11 F101 93.7(4) . . ?
F104 Sb11 F102 177.3(3) . . ?
F104 Sb11 F103 89.7(3) . . ?
F104 Sb11 F105 90.3(3) . . ?
F104 Sb11 F106 89.2(3) . . ?
F106 Sb11 F105 87.9(4) . . ?

loop_
_geom_bond_atom_site_label_1
_geom_bond_atom_site_label_2
_geom_bond_distance
_geom_bond_site_symmetry_2
_geom_bond_publ_flag
N1 C1 1.421(3) . ?
N1 C7 1.393(3) . ?
N1 C10 1.404(3) . ?
N2 C2 1.384(3) . ?
N2 C11 1.373(3) . ?
N2 C14 1.397(3) . ?
N3 C3 1.375(3) . ?
N3 C15 1.396(3) . ?
N3 C18 1.391(3) . ?
N4 C4 1.377(3) . ?
N4 C19 1.392(3) . ?
N4 C22 1.388(3) . ?
N5 C5 1.381(3) . ?
N5 C23 1.382(3) . ?
N5 C26 1.395(3) . ?
N6 C6 1.415(3) . ?
N6 C27 1.395(3) . ?
N6 C30 1.408(3) . ?
C1 C2 1.404(3) . ?
C1 C6 1.425(3) . ?
C2 C3 1.381(3) . ?
C3 C4 1.367(3) . ?
C4 C5 1.380(3) . ?
C5 C6 1.404(3) . ?
C7 C8 1.387(3) . ?
C7 C31 1.381(3) . ?
C8 H8 0.9500 . ?
C8 C9 1.383(3) . ?
C9 H9 0.9500 . ?
C9 C10 1.390(3) . ?
C10 C11 1.410(3) . ?
C11 C12 1.378(3) . ?
C12 C13 1.418(3) . ?
C12 C32 1.498(3) . ?
C13 C14 1.402(3) . ?
C13 C34 1.499(3) . ?
C14 C15 1.449(3) . ?
C15 C16 1.401(4) . ?
C15 C116 1.363(12) . ?
C18 C19 1.462(3) . ?
C18 C17 1.402(4) . ?
C18 C117 1.368(12) . ?
C19 C20 1.391(3) . ?
C20 C21 1.429(3) . ?
C20 C40 1.499(3) . ?
C21 C22 1.388(3) . ?
C21 C42 1.501(3) . ?
C22 C23 1.449(3) . ?
C23 C24 1.393(3) . ?
C24 C25 1.411(3) . ?
C24 C44 1.501(3) . ?
C25 C26 1.404(3) . ?
C25 C46 1.499(3) . ?
C26 C27 1.420(3) . ?
C27 C28 1.426(3) . ?
C28 C29 1.368(3) . ?
C28 C48 1.497(3) . ?
C29 C30 1.413(3) . ?
C29 C50 1.499(3) . ?
C30 C31 1.360(3) . ?
C31 H31 0.9500 . ?
C32 H32A 0.9900 . ?
C32 H32B 0.9900 . ?
C32 C33 1.525(3) . ?
C33 H33A 0.9800 . ?
C33 H33B 0.9800 . ?
C33 H33C 0.9800 . ?
C34 H34A 0.9900 . ?
C34 H34B 0.9900 . ?
C34 C35 1.511(3) . ?
C35 H35A 0.9800 . ?
C35 H35B 0.9800 . ?
C35 H35C 0.9800 . ?
C40 H40A 0.9900 . ?
C40 H40B 0.9900 . ?
C40 C41 1.524(4) . ?
C41 H41A 0.9800 . ?
C41 H41B 0.9800 . ?
C41 H41C 0.9800 . ?
C42 H42A 0.9900 . ?
C42 H42B 0.9900 . ?
C42 C43 1.521(4) . ?
C43 H43A 0.9800 . ?
C43 H43B 0.9800 . ?
C43 H43C 0.9800 . ?
C44 H44A 0.9900 . ?
C44 H44B 0.9900 . ?
C44 C45 1.521(4) . ?
C45 H45A 0.9800 . ?
C45 H45B 0.9800 . ?
C45 H45C 0.9800 . ?
C46 H46A 0.96(3) . ?
C46 H46B 0.95(3) . ?
C46 C47 1.524(4) . ?
C47 H47A 0.9800 . ?
C47 H47B 0.9800 . ?
C47 H47C 0.9800 . ?
C48 H48A 0.97(3) . ?
C48 H48B 0.94(3) . ?
C48 C49 1.514(4) . ?
C49 H49A 0.9800 . ?
C49 H49B 0.9800 . ?
C49 H49C 0.9800 . ?
C50 H50A 0.9900 . ?
C50 H50B 0.9900 . ?
C50 C51 1.517(4) . ?
C51 H51A 0.9800 . ?
C51 H51B 0.9800 . ?
C51 H51C 0.9800 . ?
Sb1 F1 1.814(6) . ?
Sb1 F2 1.845(6) . ?
Sb1 F3 1.883(5) . ?
Sb1 F4 1.880(6) . ?
Sb1 F5 1.859(5) . ?
Sb1 F6 1.903(6) . ?
Sb21 F201 1.873(12) . ?
Sb21 F202 1.835(11) . ?
Sb21 F203 1.842(11) . ?
Sb21 F204 1.892(9) . ?
Sb21 F205 1.880(10) . ?
Sb21 F206 1.828(12) . ?
C16 C17 1.423(4) . ?
C16 C36 1.509(4) . ?
C17 C38 1.496(4) . ?
C36 H36A 0.9900 . ?
C36 H36B 0.9900 . ?
C36 C37 1.486(5) . ?
C37 H37A 0.9800 . ?
C37 H37B 0.9800 . ?
C37 H37C 0.9800 . ?
C38 H38A 0.9900 . ?
C38 H38B 0.9900 . ?
C38 C39 1.533(4) . ?
C39 H39A 0.9800 . ?
C39 H39B 0.9800 . ?
C39 H39C 0.9800 . ?
C116 C117 1.440(17) . ?
C116 C136 1.521(13) . ?
C117 C138 1.537(13) . ?
C136 H13A 0.9900 . ?
C136 H13B 0.9900 . ?
C136 C137 1.567(13) . ?
C137 H13C 0.9800 . ?
C137 H13D 0.9800 . ?
C137 H13E 0.9800 . ?
C138 H13F 0.9900 . ?
C138 H13G 0.9900 . ?
C138 C139 1.464(13) . ?
C139 H13H 0.9800 . ?
C139 H13I 0.9800 . ?
C139 H13J 0.9800 . ?
Sb11 F101 1.839(5) . ?
Sb11 F102 1.858(6) . ?
Sb11 F103 1.853(5) . ?
Sb11 F104 1.838(5) . ?
Sb11 F105 1.877(5) . ?
Sb11 F106 1.865(6) . ?

loop_
_geom_torsion_atom_site_label_1
_geom_torsion_atom_site_label_2
_geom_torsion_atom_site_label_3
_geom_torsion_atom_site_label_4
_geom_torsion
_geom_torsion_site_symmetry_1
_geom_torsion_site_symmetry_2
_geom_torsion_site_symmetry_3
_geom_torsion_site_symmetry_4
_geom_torsion_publ_flag
N1 C1 C2 N2 1.4(3) . . . . ?
N1 C1 C2 C3 -178.5(2) . . . . ?
N1 C1 C6 N6 -0.8(4) . . . . ?
N1 C1 C6 C5 179.5(2) . . . . ?
N1 C7 C8 C9 -0.4(3) . . . . ?
N1 C7 C31 C30 -3.0(4) . . . . ?
N1 C10 C11 N2 1.6(3) . . . . ?
N1 C10 C11 C12 -179.1(2) . . . . ?
N2 C2 C3 N3 0.2(3) . . . . ?
N2 C2 C3 C4 179.5(2) . . . . ?
N2 C11 C12 C13 0.1(2) . . . . ?
N2 C11 C12 C32 -179.2(2) . . . . ?
N2 C14 C15 N3 1.9(3) . . . . ?
N2 C14 C15 C16 175.4(3) . . . . ?
N2 C14 C15 C116 -146.6(8) . . . . ?
N3 C3 C4 N4 -1.9(3) . . . . ?
N3 C3 C4 C5 178.1(2) . . . . ?
N3 C15 C16 C17 -1.6(3) . . . . ?
N3 C15 C16 C36 -176.3(3) . . . . ?
N3 C15 C116 C117 11.3(11) . . . . ?
N3 C15 C116 C136 173.8(11) . . . . ?
N3 C18 C19 N4 1.2(3) . . . . ?
N3 C18 C19 C20 -175.8(3) . . . . ?
N3 C18 C17 C16 3.6(3) . . . . ?
N3 C18 C17 C38 -177.2(3) . . . . ?
N3 C18 C117 C116 -16.4(11) . . . . ?
N3 C18 C117 C138 166.7(12) . . . . ?
N4 C4 C5 N5 -1.1(3) . . . . ?
N4 C4 C5 C6 -177.8(2) . . . . ?
N4 C19 C20 C21 0.8(3) . . . . ?
N4 C19 C20 C40 -178.2(2) . . . . ?
N4 C22 C23 N5 -10.5(3) . . . . ?
N4 C22 C23 C24 166.0(3) . . . . ?
N5 C5 C6 N6 2.4(3) . . . . ?
N5 C5 C6 C1 -177.8(2) . . . . ?
N5 C23 C24 C25 -1.3(3) . . . . ?
N5 C23 C24 C44 172.9(2) . . . . ?
N5 C26 C27 N6 11.2(3) . . . . ?
N5 C26 C27 C28 -169.8(2) . . . . ?
N6 C27 C28 C29 1.7(3) . . . . ?
N6 C27 C28 C48 -172.0(2) . . . . ?
N6 C30 C31 C7 -2.5(5) . . . . ?
C1 N1 C7 C8 -178.5(2) . . . . ?
C1 N1 C7 C31 3.0(4) . . . . ?
C1 N1 C10 C9 178.4(2) . . . . ?
C1 N1 C10 C11 -2.9(3) . . . . ?
C1 C2 C3 N3 -179.9(2) . . . . ?
C1 C2 C3 C4 -0.6(3) . . . . ?
C2 N2 C11 C10 1.1(3) . . . . ?
C2 N2 C11 C12 -178.4(2) . . . . ?
C2 N2 C14 C13 178.2(2) . . . . ?
C2 N2 C14 C15 -0.2(3) . . . . ?
C2 C1 C6 N6 179.3(2) . . . . ?
C2 C1 C6 C5 -0.4(3) . . . . ?
C2 C3 C4 N4 178.8(2) . . . . ?
C2 C3 C4 C5 -1.2(3) . . . . ?
C3 N3 C15 C14 -2.7(3) . . . . ?
C3 N3 C15 C16 -178.2(2) . . . . ?
C3 N3 C15 C116 155.1(6) . . . . ?
C3 N3 C18 C19 0.4(3) . . . . ?
C3 N3 C18 C17 177.5(2) . . . . ?
C3 N3 C18 C117 -153.1(6) . . . . ?
C3 C4 C5 N5 178.8(2) . . . . ?
C3 C4 C5 C6 2.2(3) . . . . ?
C4 N4 C19 C18 -3.4(3) . . . . ?
C4 N4 C19 C20 174.5(2) . . . . ?
C4 N4 C22 C21 -174.4(2) . . . . ?
C4 N4 C22 C23 6.5(3) . . . . ?
C4 C5 C6 N6 178.9(2) . . . . ?
C4 C5 C6 C1 -1.3(3) . . . . ?
C5 N5 C23 C22 9.6(3) . . . . ?
C5 N5 C23 C24 -167.8(2) . . . . ?
C5 N5 C26 C25 168.0(2) . . . . ?
C5 N5 C26 C27 -11.2(3) . . . . ?
C6 N6 C27 C26 -5.0(3) . . . . ?
C6 N6 C27 C28 175.7(2) . . . . ?
C6 N6 C30 C29 -175.7(2) . . . . ?
C6 N6 C30 C31 6.6(4) . . . . ?
C6 C1 C2 N2 -178.71(19) . . . . ?
C6 C1 C2 C3 1.4(3) . . . . ?
C7 N1 C1 C2 -179.4(2) . . . . ?
C7 N1 C1 C6 0.7(4) . . . . ?
C7 N1 C10 C9 -1.0(3) . . . . ?
C7 N1 C10 C11 177.7(2) . . . . ?
C7 C8 C9 C10 -0.2(3) . . . . ?
C8 C7 C31 C30 178.7(3) . . . . ?
C8 C9 C10 N1 0.7(3) . . . . ?
C8 C9 C10 C11 -177.8(2) . . . . ?
C9 C10 C11 N2 180.0(2) . . . . ?
C9 C10 C11 C12 -0.8(5) . . . . ?
C10 N1 C1 C2 1.3(3) . . . . ?
C10 N1 C1 C6 -178.6(2) . . . . ?
C10 N1 C7 C8 0.8(3) . . . . ?
C10 N1 C7 C31 -177.7(2) . . . . ?
C10 C11 C12 C13 -179.2(3) . . . . ?
C10 C11 C12 C32 1.5(4) . . . . ?
C11 N2 C2 C1 -2.6(3) . . . . ?
C11 N2 C2 C3 177.3(2) . . . . ?
C11 N2 C14 C13 -0.2(2) . . . . ?
C11 N2 C14 C15 -178.6(2) . . . . ?
C11 C12 C13 C14 -0.3(3) . . . . ?
C11 C12 C13 C34 179.2(2) . . . . ?
C11 C12 C32 C33 74.3(3) . . . . ?
C12 C13 C14 N2 0.3(2) . . . . ?
C12 C13 C14 C15 178.1(3) . . . . ?
C12 C13 C34 C35 72.5(3) . . . . ?
C13 C12 C32 C33 -104.9(3) . . . . ?
C13 C14 C15 N3 -175.8(2) . . . . ?
C13 C14 C15 C16 -2.3(6) . . . . ?
C13 C14 C15 C116 35.7(9) . . . . ?
C14 N2 C2 C1 179.2(2) . . . . ?
C14 N2 C2 C3 -0.9(3) . . . . ?
C14 N2 C11 C10 179.5(2) . . . . ?
C14 N2 C11 C12 0.0(3) . . . . ?
C14 C13 C34 C35 -108.2(3) . . . . ?
C14 C15 C16 C17 -175.5(3) . . . . ?
C14 C15 C16 C36 9.8(6) . . . . ?
C14 C15 C116 C117 162.4(7) . . . . ?
C14 C15 C116 C136 -35.1(17) . . . . ?
C15 N3 C3 C2 1.7(3) . . . . ?
C15 N3 C3 C4 -177.6(2) . . . . ?
C15 N3 C18 C19 178.2(2) . . . . ?
C15 N3 C18 C17 -4.7(3) . . . . ?
C15 N3 C18 C117 24.7(7) . . . . ?
C15 C16 C17 C18 -1.2(4) . . . . ?
C15 C16 C17 C38 179.5(3) . . . . ?
C15 C16 C36 C37 70.5(4) . . . . ?
C15 C116 C117 C18 3.3(14) . . . . ?
C15 C116 C117 C138 -179.5(11) . . . . ?
C15 C116 C136 C137 -75.0(16) . . . . ?
C18 N3 C3 C2 179.2(2) . . . . ?
C18 N3 C3 C4 -0.1(3) . . . . ?
C18 N3 C15 C14 179.5(2) . . . . ?
C18 N3 C15 C16 4.0(3) . . . . ?
C18 N3 C15 C116 -22.7(7) . . . . ?
C18 C19 C20 C21 178.0(3) . . . . ?
C18 C19 C20 C40 -1.0(5) . . . . ?
C18 C17 C38 C39 -95.7(4) . . . . ?
C18 C117 C138 C139 82.6(16) . . . . ?
C19 N4 C4 C3 3.8(3) . . . . ?
C19 N4 C4 C5 -176.2(2) . . . . ?
C19 N4 C22 C21 1.6(3) . . . . ?
C19 N4 C22 C23 -177.5(2) . . . . ?
C19 C18 C17 C16 179.6(3) . . . . ?
C19 C18 C17 C38 -1.1(6) . . . . ?
C19 C18 C117 C116 -163.3(7) . . . . ?
C19 C18 C117 C138 19.9(18) . . . . ?
C19 C20 C21 C22 0.1(3) . . . . ?
C19 C20 C21 C42 -173.5(2) . . . . ?
C19 C20 C40 C41 -95.2(3) . . . . ?
C20 C21 C22 N4 -1.0(3) . . . . ?
C20 C21 C22 C23 177.7(3) . . . . ?
C20 C21 C42 C43 102.7(3) . . . . ?
C21 C20 C40 C41 85.9(3) . . . . ?
C21 C22 C23 N5 170.9(3) . . . . ?
C21 C22 C23 C24 -12.7(5) . . . . ?
C22 N4 C4 C3 179.3(2) . . . . ?
C22 N4 C4 C5 -0.7(4) . . . . ?
C22 N4 C19 C18 -179.4(2) . . . . ?
C22 N4 C19 C20 -1.5(3) . . . . ?
C22 C21 C42 C43 -69.5(3) . . . . ?
C22 C23 C24 C25 -178.0(3) . . . . ?
C22 C23 C24 C44 -3.8(4) . . . . ?
C23 N5 C5 C4 -3.6(3) . . . . ?
C23 N5 C5 C6 173.1(2) . . . . ?
C23 N5 C26 C25 -2.0(3) . . . . ?
C23 N5 C26 C27 178.77(19) . . . . ?
C23 C24 C25 C26 0.1(3) . . . . ?
C23 C24 C25 C46 175.1(2) . . . . ?
C23 C24 C44 C45 -72.3(3) . . . . ?
C24 C25 C26 N5 1.1(3) . . . . ?
C24 C25 C26 C27 -179.9(3) . . . . ?
C24 C25 C46 C47 -100.1(3) . . . . ?
C25 C24 C44 C45 101.0(3) . . . . ?
C25 C26 C27 N6 -167.7(3) . . . . ?
C25 C26 C27 C28 11.4(5) . . . . ?
C26 N5 C5 C4 -172.2(2) . . . . ?
C26 N5 C5 C6 4.5(3) . . . . ?
C26 N5 C23 C22 179.5(2) . . . . ?
C26 N5 C23 C24 2.1(3) . . . . ?
C26 C25 C46 C47 73.7(3) . . . . ?
C26 C27 C28 C29 -177.5(2) . . . . ?
C26 C27 C28 C48 8.9(4) . . . . ?
C27 N6 C6 C1 178.2(2) . . . . ?
C27 N6 C6 C5 -2.0(3) . . . . ?
C27 N6 C30 C29 2.4(3) . . . . ?
C27 N6 C30 C31 -175.3(2) . . . . ?
C27 C28 C29 C30 -0.1(3) . . . . ?
C27 C28 C29 C50 -175.4(2) . . . . ?
C27 C28 C48 C49 70.2(3) . . . . ?
C28 C29 C30 N6 -1.4(3) . . . . ?
C28 C29 C30 C31 176.4(2) . . . . ?
C28 C29 C50 C51 92.2(3) . . . . ?
C29 C28 C48 C49 -102.6(3) . . . . ?
C29 C30 C31 C7 -179.9(3) . . . . ?
C30 N6 C6 C1 -3.9(4) . . . . ?
C30 N6 C6 C5 175.8(2) . . . . ?
C30 N6 C27 C26 176.7(2) . . . . ?
C30 N6 C27 C28 -2.5(2) . . . . ?
C30 C29 C50 C51 -82.5(3) . . . . ?
C31 C7 C8 C9 178.1(2) . . . . ?
C32 C12 C13 C14 179.0(2) . . . . ?
C32 C12 C13 C34 -1.5(4) . . . . ?
C34 C13 C14 N2 -179.1(2) . . . . ?
C34 C13 C14 C15 -1.3(4) . . . . ?
C40 C20 C21 C22 179.2(2) . . . . ?
C40 C20 C21 C42 5.6(4) . . . . ?
C42 C21 C22 N4 172.0(2) . . . . ?
C42 C21 C22 C23 -9.2(5) . . . . ?
C44 C24 C25 C26 -174.2(2) . . . . ?
C44 C24 C25 C46 0.8(4) . . . . ?
C46 C25 C26 N5 -173.4(2) . . . . ?
C46 C25 C26 C27 5.5(5) . . . . ?
C48 C28 C29 C30 173.9(2) . . . . ?
C48 C28 C29 C50 -1.4(4) . . . . ?
C50 C29 C30 N6 174.1(2) . . . . ?
C50 C29 C30 C31 -8.0(4) . . . . ?
C16 C17 C38 C39 83.5(4) . . . . ?
C17 C18 C19 N4 -174.6(3) . . . . ?
C17 C18 C19 C20 8.4(6) . . . . ?
C17 C16 C36 C37 -103.5(4) . . . . ?
C36 C16 C17 C18 173.9(3) . . . . ?
C36 C16 C17 C38 -5.5(5) . . . . ?
C116 C117 C138 C139 -93.9(15) . . . . ?
C117 C18 C19 N4 144.8(8) . . . . ?
C117 C18 C19 C20 -32.2(9) . . . . ?
C117 C116 C136 C137 85.2(15) . . . . ?
C136 C116 C117 C18 -159.8(11) . . . . ?
C136 C116 C117 C138 17(2) . . . . ?
